data_7017354
loop_
_publ_author_name
'Wang, Feng'
'Ke, Xiaohuan'
'Zhao, Jinbo'
'Deng, Kejian'
'Leng, Xiaoke'
'Tian, Zhengfang'
'Wen, Lili'
'Li, Dongfeng'

_publ_section_title
;
 Six new metal-organic frameworks with multi-carboxylic acids and
 imidazole-based spacers: syntheses, structures and properties.
;
_journal_issue 44
_journal_name_full 'Dalton transactions (Cambridge, England : 2003)'
_journal_page_first 11856
_journal_page_last 11865
_journal_paper_doi 10.1039/c1dt11130b
_journal_volume 40
_journal_year 2011
_chemical_formula_moiety 'C32 H18 Cd O17, C18 H16 N4'
_chemical_formula_sum 'C50 H34 Cd N4 O17'
_chemical_formula_weight 1075.21
_chemical_name_systematic
;
?
;
_space_group_IT_number 15
_symmetry_cell_setting monoclinic
_symmetry_space_group_name_Hall '-C 2yc'
_symmetry_space_group_name_H-M 'C 1 2/c 1'
_atom_sites_solution_hydrogens geom
_atom_sites_solution_primary direct
_atom_sites_solution_secondary difmap
_audit_creation_method SHELXL-97
_cell_angle_alpha 90.00
_cell_angle_beta 95.487(2)
_cell_angle_gamma 90.00
_cell_formula_units_Z 4
_cell_length_a 28.498(3)
_cell_length_b 11.7312(11)
_cell_length_c 12.4676(12)
_cell_measurement_temperature 298(2)
_cell_volume 4149.0(7)
_computing_structure_refinement 'SHELXL-97 (Sheldrick, 1997)'
_computing_structure_solution 'SHELXS-97 (Sheldrick, 1990)'
_diffrn_ambient_temperature 298(2)
_diffrn_measured_fraction_theta_full 1.000
_diffrn_measured_fraction_theta_max 1.000
_diffrn_radiation_monochromator graphite
_diffrn_radiation_source 'fine-focus sealed tube'
_diffrn_radiation_type MoK\a
_diffrn_radiation_wavelength 0.71073
_diffrn_reflns_av_R_equivalents 0.0781
_diffrn_reflns_av_sigmaI/netI 0.0686
_diffrn_reflns_limit_h_max 30
_diffrn_reflns_limit_h_min -35
_diffrn_reflns_limit_k_max 14
_diffrn_reflns_limit_k_min -14
_diffrn_reflns_limit_l_max 15
_diffrn_reflns_limit_l_min -15
_diffrn_reflns_number 16659
_diffrn_reflns_theta_full 26.50
_diffrn_reflns_theta_max 26.50
_diffrn_reflns_theta_min 1.88
_exptl_absorpt_coefficient_mu 0.618
_exptl_absorpt_correction_T_max 0.9408
_exptl_absorpt_correction_T_min 0.9196
_exptl_absorpt_correction_type multi-scan
_exptl_absorpt_process_details 'SADABS, Sheldrick,1997'
_exptl_crystal_colour colorless
_exptl_crystal_density_diffrn 1.721
_exptl_crystal_density_method 'not measured'
_exptl_crystal_description block
_exptl_crystal_F_000 2184
_exptl_crystal_size_max 0.12
_exptl_crystal_size_mid 0.10
_exptl_crystal_size_min 0.10
_refine_diff_density_max 0.642
_refine_diff_density_min -0.697
_refine_diff_density_rms 0.101
_refine_ls_extinction_method none
_refine_ls_goodness_of_fit_ref 0.972
_refine_ls_hydrogen_treatment mixed
_refine_ls_matrix_type full
_refine_ls_number_parameters 338
_refine_ls_number_reflns 4306
_refine_ls_number_restraints 4
_refine_ls_restrained_S_all 0.972
_refine_ls_R_factor_all 0.0570
_refine_ls_R_factor_gt 0.0450
_refine_ls_shift/su_max 0.001
_refine_ls_shift/su_mean 0.000
_refine_ls_structure_factor_coef Fsqd
_refine_ls_weighting_details 'calc w=1/[\s^2^(Fo^2^)+(0.0412P)^2^+0.0000P] where P=(Fo^2^+2Fc^2^)/3'
_refine_ls_weighting_scheme calc
_refine_ls_wR_factor_gt 0.0868
_refine_ls_wR_factor_ref 0.0909
_reflns_number_gt 3536
_reflns_number_total 4306
_reflns_threshold_expression >2sigma(I)
_cod_data_source_file c1dt11130b.txt
_cod_data_source_block 081204bm
_cod_original_sg_symbol_H-M 'C 2/c'
_cod_database_code 7017354

loop_
_symmetry_equiv_pos_as_xyz
'x, y, z'
'-x, y, -z+1/2'
'x+1/2, y+1/2, z'
'-x+1/2, y+1/2, -z+1/2'
'-x, -y, -z'
'x, -y, z-1/2'
'-x+1/2, -y+1/2, -z'
'x+1/2, -y+1/2, z-1/2'

loop_
_atom_site_label
_atom_site_type_symbol
_atom_site_fract_x
_atom_site_fract_y
_atom_site_fract_z
_atom_site_U_iso_or_equiv
_atom_site_adp_type
_atom_site_occupancy
_atom_site_symmetry_multiplicity
_atom_site_calc_flag
_atom_site_refinement_flags
Cd1 Cd 0.0000 0.09019(3) -0.2500 0.02539(11) Uani 1 2 d S
C1 C 0.07636(10) 0.1320(3) -0.0530(2) 0.0234(6) Uani 1 1 d .
C2 C 0.12101(10) 0.1001(2) 0.0162(2) 0.0206(6) Uani 1 1 d .
C3 C 0.07614(10) -0.0115(2) 0.1491(2) 0.0214(6) Uani 1 1 d .
C4 C 0.12092(10) 0.0306(2) 0.1069(2) 0.0197(6) Uani 1 1 d .
C5 C 0.16348(10) 0.0023(2) 0.1643(2) 0.0214(6) Uani 1 1 d .
H5 H 0.1633 -0.0437 0.2250 0.026 Uiso 1 1 calc R
C6 C 0.20629(10) 0.0405(2) 0.1337(2) 0.0202(6) Uani 1 1 d .
C7 C 0.20588(10) 0.1085(2) 0.0427(2) 0.0246(7) Uani 1 1 d .
H7 H 0.2342 0.1345 0.0203 0.030 Uiso 1 1 calc R
C8 C 0.16378(10) 0.1382(2) -0.0151(2) 0.0226(6) Uani 1 1 d .
H8 H 0.1641 0.1843 -0.0757 0.027 Uiso 1 1 calc R
C9 C 0.25115(9) 0.0032(2) 0.1945(2) 0.0204(6) Uani 1 1 d .
C10 C 0.25506(10) -0.1074(2) 0.2349(2) 0.0272(7) Uani 1 1 d .
H10 H 0.2291 -0.1557 0.2273 0.033 Uiso 1 1 calc R
C11 C 0.29716(10) -0.1459(3) 0.2859(2) 0.0282(7) Uani 1 1 d .
H11 H 0.2992 -0.2205 0.3111 0.034 Uiso 1 1 calc R
C12 C 0.37944(10) -0.1323(2) 0.3573(3) 0.0258(7) Uani 1 1 d .
C13 C 0.33639(10) -0.0762(2) 0.3007(2) 0.0233(6) Uani 1 1 d .
C14 C 0.37409(11) 0.1149(3) 0.2841(2) 0.0268(7) Uani 1 1 d .
C15 C 0.33298(10) 0.0355(2) 0.2629(2) 0.0215(6) Uani 1 1 d .
C16 C 0.29042(10) 0.0733(2) 0.2100(2) 0.0227(6) Uani 1 1 d .
H16 H 0.2883 0.1478 0.1844 0.027 Uiso 1 1 calc R
C17 C 0.15417(11) 0.6270(3) 0.9811(2) 0.0303(7) Uani 1 1 d .
H17 H 0.1402 0.5571 0.9935 0.036 Uiso 1 1 calc R
C18 C 0.20162(10) 0.6405(3) 1.0050(2) 0.0290(7) Uani 1 1 d .
H18 H 0.2194 0.5795 1.0342 0.035 Uiso 1 1 calc R
C19 C 0.22417(10) 0.7430(2) 0.9868(2) 0.0251(7) Uani 1 1 d .
C20 C 0.19585(11) 0.8303(3) 0.9394(3) 0.0330(8) Uani 1 1 d .
H20 H 0.2098 0.8990 0.9231 0.040 Uiso 1 1 calc R
C21 C 0.14775(11) 0.8175(3) 0.9161(3) 0.0326(8) Uani 1 1 d .
H21 H 0.1297 0.8772 0.8853 0.039 Uiso 1 1 calc R
C22 C 0.12673(10) 0.7160(2) 0.9387(2) 0.0249(7) Uani 1 1 d .
C23 C 0.05344(12) 0.5974(3) 0.9072(3) 0.0396(8) Uani 1 1 d .
H23 H 0.0673 0.5256 0.9134 0.048 Uiso 1 1 calc R
C24 C 0.04432(11) 0.7828(3) 0.9035(3) 0.0317(7) Uani 1 1 d .
H24 H 0.0502 0.8607 0.9069 0.038 Uiso 1 1 calc R
C25 C 0.00753(12) 0.6197(3) 0.8860(3) 0.0397(9) Uani 1 1 d .
H25 H -0.0166 0.5664 0.8751 0.048 Uiso 1 1 calc R
N1 N 0.07660(8) 0.7009(2) 0.9182(2) 0.0258(6) Uani 1 1 d .
N2 N 0.00280(9) 0.7351(2) 0.8834(2) 0.0347(6) Uani 1 1 d D
H2 H -0.0237(6) 0.770(2) 0.874(3) 0.042 Uiso 1 1 d D
O1 O 0.05263(7) 0.05354(17) -0.09813(17) 0.0320(5) Uani 1 1 d .
O2 O 0.06715(7) 0.23645(17) -0.06575(17) 0.0344(5) Uani 1 1 d .
O3 O 0.07353(7) -0.11558(16) 0.17460(18) 0.0328(5) Uani 1 1 d .
O4 O 0.04388(7) 0.05747(16) 0.16208(17) 0.0283(5) Uani 1 1 d .
O5 O 0.40530(8) -0.1916(2) 0.31014(18) 0.0394(6) Uani 1 1 d .
O6 O 0.38211(8) -0.12071(18) 0.46177(19) 0.0377(6) Uani 1 1 d D
H6 H 0.3999(10) -0.169(2) 0.491(3) 0.045 Uiso 1 1 d D
O7 O 0.41301(8) 0.08249(19) 0.3159(2) 0.0471(7) Uani 1 1 d .
O8 O 0.36252(8) 0.22333(18) 0.26807(19) 0.0369(6) Uani 1 1 d D
H8A H 0.3849(8) 0.265(2) 0.286(3) 0.044 Uiso 1 1 d D
O9 O 0.0000 0.2821(3) -0.2500 0.0655(13) Uani 1 2 d SD
H9B H -0.0257(7) 0.312(3) -0.254(4) 0.079 Uiso 1 1 d D

loop_
_atom_site_aniso_label
_atom_site_aniso_U_11
_atom_site_aniso_U_22
_atom_site_aniso_U_33
_atom_site_aniso_U_23
_atom_site_aniso_U_13
_atom_site_aniso_U_12
Cd1 0.01695(18) 0.02622(19) 0.03346(19) 0.000 0.00476(13) 0.000
C1 0.0188(16) 0.0308(17) 0.0200(15) 0.0024(12) -0.0013(12) -0.0013(13)
C2 0.0157(15) 0.0200(15) 0.0249(15) -0.0009(12) -0.0045(11) -0.0007(12)
C3 0.0173(15) 0.0242(16) 0.0219(15) 0.0009(12) -0.0026(12) 0.0008(12)
C4 0.0175(15) 0.0173(14) 0.0238(15) -0.0010(12) -0.0014(12) 0.0002(12)
C5 0.0196(16) 0.0222(15) 0.0219(15) 0.0041(12) 0.0005(12) 0.0025(12)
C6 0.0170(15) 0.0195(14) 0.0234(15) -0.0034(12) -0.0013(12) 0.0016(12)
C7 0.0187(16) 0.0227(16) 0.0322(16) 0.0005(13) 0.0020(12) -0.0044(12)
C8 0.0214(16) 0.0223(15) 0.0234(15) 0.0052(12) -0.0017(12) -0.0014(12)
C9 0.0134(15) 0.0242(16) 0.0232(15) 0.0000(12) -0.0006(11) 0.0018(12)
C10 0.0196(16) 0.0236(16) 0.0375(18) 0.0041(13) -0.0010(13) -0.0043(13)
C11 0.0240(17) 0.0219(16) 0.0374(18) 0.0071(13) -0.0039(14) 0.0015(13)
C12 0.0184(16) 0.0212(15) 0.0362(18) 0.0010(13) -0.0054(13) -0.0028(13)
C13 0.0162(15) 0.0263(16) 0.0268(15) -0.0018(12) -0.0005(12) 0.0022(12)
C14 0.0240(17) 0.0287(17) 0.0272(16) 0.0011(13) -0.0010(13) -0.0039(13)
C15 0.0150(15) 0.0231(15) 0.0259(15) -0.0002(12) 0.0001(12) -0.0001(12)
C16 0.0215(16) 0.0196(15) 0.0260(15) 0.0014(12) -0.0021(12) 0.0033(12)
C17 0.0254(18) 0.0290(17) 0.0367(18) 0.0080(14) 0.0033(14) -0.0003(14)
C18 0.0231(17) 0.0292(17) 0.0346(18) 0.0073(14) 0.0017(13) 0.0052(14)
C19 0.0251(16) 0.0266(16) 0.0237(15) -0.0025(12) 0.0017(13) 0.0018(13)
C20 0.0308(19) 0.0199(16) 0.047(2) -0.0007(14) -0.0035(15) -0.0021(14)
C21 0.0279(18) 0.0225(17) 0.045(2) 0.0007(14) -0.0072(15) 0.0029(14)
C22 0.0228(16) 0.0282(17) 0.0234(15) -0.0018(12) 0.0006(12) 0.0009(13)
C23 0.0285(19) 0.0259(17) 0.063(2) 0.0066(16) -0.0028(16) 0.0028(15)
C24 0.0288(18) 0.0284(17) 0.0378(18) -0.0010(14) 0.0030(14) 0.0051(14)
C25 0.0242(18) 0.0334(19) 0.060(2) 0.0085(16) -0.0027(16) -0.0008(15)
N1 0.0192(13) 0.0248(13) 0.0328(14) 0.0017(11) -0.0008(11) 0.0009(11)
N2 0.0197(15) 0.0384(17) 0.0452(17) 0.0047(13) -0.0013(13) 0.0075(13)
O1 0.0262(12) 0.0291(12) 0.0376(13) -0.0027(10) -0.0126(10) -0.0071(9)
O2 0.0323(13) 0.0245(12) 0.0421(13) 0.0007(10) -0.0186(10) 0.0019(10)
O3 0.0247(12) 0.0224(12) 0.0531(14) 0.0106(10) 0.0123(10) 0.0018(9)
O4 0.0172(11) 0.0251(11) 0.0429(13) 0.0047(9) 0.0045(9) 0.0033(9)
O5 0.0262(13) 0.0495(15) 0.0418(14) -0.0028(11) -0.0014(11) 0.0146(11)
O6 0.0419(15) 0.0307(13) 0.0372(13) -0.0023(10) -0.0135(11) 0.0146(11)
O7 0.0172(12) 0.0414(14) 0.0795(19) 0.0010(13) -0.0111(12) -0.0009(11)
O8 0.0274(13) 0.0249(12) 0.0555(15) 0.0056(11) -0.0110(11) -0.0094(10)
O9 0.019(2) 0.033(2) 0.142(4) 0.000 -0.006(2) 0.000

loop_
_atom_type_symbol
_atom_type_description
_atom_type_scat_dispersion_real
_atom_type_scat_dispersion_imag
_atom_type_scat_source
C C 0.0033 0.0016 'International Tables Vol C Tables 4.2.6.8 and 6.1.1.4'
H H 0.0000 0.0000 'International Tables Vol C Tables 4.2.6.8 and 6.1.1.4'
N N 0.0061 0.0033 'International Tables Vol C Tables 4.2.6.8 and 6.1.1.4'
O O 0.0106 0.0060 'International Tables Vol C Tables 4.2.6.8 and 6.1.1.4'
Cd Cd -0.8075 1.2024 'International Tables Vol C Tables 4.2.6.8 and 6.1.1.4'

loop_
_geom_angle_atom_site_label_1
_geom_angle_atom_site_label_2
_geom_angle_atom_site_label_3
_geom_angle
_geom_angle_site_symmetry_1
_geom_angle_site_symmetry_3
O9 Cd1 O1 100.59(5) . .
O9 Cd1 O1 100.59(5) . 2_554
O1 Cd1 O1 158.83(10) . 2_554
O9 Cd1 O3 82.86(5) . 6
O1 Cd1 O3 79.83(8) . 6
O1 Cd1 O3 102.84(8) 2_554 6
O9 Cd1 O3 82.86(5) . 5
O1 Cd1 O3 102.84(8) . 5
O1 Cd1 O3 79.83(8) 2_554 5
O3 Cd1 O3 165.72(9) 6 5
O9 Cd1 O4 134.87(5) . 5
O1 Cd1 O4 79.83(7) . 5
O1 Cd1 O4 85.26(7) 2_554 5
O3 Cd1 O4 139.89(7) 6 5
O3 Cd1 O4 53.89(6) 5 5
O9 Cd1 O4 134.87(5) . 6
O1 Cd1 O4 85.26(7) . 6
O1 Cd1 O4 79.83(7) 2_554 6
O3 Cd1 O4 53.89(6) 6 6
O3 Cd1 O4 139.89(7) 5 6
O4 Cd1 O4 90.25(9) 5 6
O1 C1 O2 124.4(3) . .
O1 C1 C2 117.7(3) . .
O2 C1 C2 117.8(2) . .
C8 C2 C4 119.0(2) . .
C8 C2 C1 118.2(2) . .
C4 C2 C1 122.7(2) . .
O4 C3 O3 122.1(3) . .
O4 C3 C4 119.4(2) . .
O3 C3 C4 118.4(2) . .
C5 C4 C2 119.3(3) . .
C5 C4 C3 117.9(2) . .
C2 C4 C3 122.8(2) . .
C6 C5 C4 121.9(3) . .
C6 C5 H5 119.0 . .
C4 C5 H5 119.0 . .
C7 C6 C5 118.2(3) . .
C7 C6 C9 121.7(3) . .
C5 C6 C9 120.0(2) . .
C8 C7 C6 120.7(3) . .
C8 C7 H7 119.7 . .
C6 C7 H7 119.7 . .
C7 C8 C2 120.9(3) . .
C7 C8 H8 119.5 . .
C2 C8 H8 119.5 . .
C16 C9 C10 117.8(3) . .
C16 C9 C6 122.6(2) . .
C10 C9 C6 119.6(2) . .
C11 C10 C9 120.5(3) . .
C11 C10 H10 119.7 . .
C9 C10 H10 119.7 . .
C10 C11 C13 121.6(3) . .
C10 C11 H11 119.2 . .
C13 C11 H11 119.2 . .
O5 C12 O6 124.5(3) . .
O5 C12 C13 122.1(3) . .
O6 C12 C13 112.9(3) . .
C11 C13 C15 118.8(3) . .
C11 C13 C12 114.6(2) . .
C15 C13 C12 126.6(3) . .
O7 C14 O8 124.1(3) . .
O7 C14 C15 122.8(3) . .
O8 C14 C15 113.0(2) . .
C13 C15 C16 119.2(3) . .
C13 C15 C14 119.8(3) . .
C16 C15 C14 121.0(3) . .
C9 C16 C15 122.0(3) . .
C9 C16 H16 119.0 . .
C15 C16 H16 119.0 . .
C18 C17 C22 120.6(3) . .
C18 C17 H17 119.7 . .
C22 C17 H17 119.7 . .
C17 C18 C19 121.8(3) . .
C17 C18 H18 119.1 . .
C19 C18 H18 119.1 . .
C18 C19 C20 116.4(3) . .
C18 C19 C19 121.4(3) . 7_567
C20 C19 C19 122.2(3) . 7_567
C21 C20 C19 122.0(3) . .
C21 C20 H20 119.0 . .
C19 C20 H20 119.0 . .
C22 C21 C20 119.6(3) . .
C22 C21 H21 120.2 . .
C20 C21 H21 120.2 . .
C21 C22 C17 119.5(3) . .
C21 C22 N1 121.1(3) . .
C17 C22 N1 119.4(3) . .
C25 C23 N1 107.3(3) . .
C25 C23 H23 126.3 . .
N1 C23 H23 126.3 . .
N2 C24 N1 108.5(3) . .
N2 C24 H24 125.7 . .
N1 C24 H24 125.7 . .
C23 C25 N2 107.0(3) . .
C23 C25 H25 126.5 . .
N2 C25 H25 126.5 . .
C24 N1 C23 107.6(3) . .
C24 N1 C22 126.7(3) . .
C23 N1 C22 125.7(2) . .
C24 N2 C25 109.5(3) . .
C24 N2 H2 126(2) . .
C25 N2 H2 124(2) . .
C1 O1 Cd1 120.53(18) . .
C3 O3 Cd1 93.05(16) . 5
C3 O4 Cd1 90.75(17) . 5
C12 O6 H6 110(2) . .
C14 O8 H8A 111(2) . .
Cd1 O9 H9B 116(3) . .

loop_
_geom_bond_atom_site_label_1
_geom_bond_atom_site_label_2
_geom_bond_distance
_geom_bond_site_symmetry_2
Cd1 O9 2.251(4) .
Cd1 O1 2.340(2) .
Cd1 O1 2.340(2) 2_554
Cd1 O3 2.396(2) 6
Cd1 O3 2.396(2) 5
Cd1 O4 2.455(2) 5
Cd1 O4 2.455(2) 6
C1 O1 1.245(3) .
C1 O2 1.259(3) .
C1 C2 1.515(4) .
C2 C8 1.389(4) .
C2 C4 1.394(4) .
C3 O4 1.247(3) .
C3 O3 1.265(3) .
C3 C4 1.510(4) .
C4 C5 1.388(4) .
C5 C6 1.387(4) .
C5 H5 0.9300 .
C6 C7 1.385(4) .
C6 C9 1.489(4) .
C7 C8 1.383(4) .
C7 H7 0.9300 .
C8 H8 0.9300 .
C9 C16 1.387(4) .
C9 C10 1.392(4) .
C10 C11 1.379(4) .
C10 H10 0.9300 .
C11 C13 1.383(4) .
C11 H11 0.9300 .
C12 O5 1.206(3) .
C12 O6 1.304(4) .
C12 C13 1.507(4) .
C13 C15 1.393(4) .
C14 O7 1.203(3) .
C14 O8 1.325(3) .
C14 C15 1.500(4) .
C15 C16 1.396(4) .
C16 H16 0.9300 .
C17 C18 1.366(4) .
C17 C22 1.380(4) .
C17 H17 0.9300 .
C18 C19 1.393(4) .
C18 H18 0.9300 .
C19 C20 1.399(4) .
C19 C19 1.486(6) 7_567
C20 C21 1.382(4) .
C20 H20 0.9300 .
C21 C22 1.374(4) .
C21 H21 0.9300 .
C22 N1 1.438(4) .
C23 C25 1.335(4) .
C23 N1 1.382(4) .
C23 H23 0.9300 .
C24 N2 1.311(4) .
C24 N1 1.331(4) .
C24 H24 0.9300 .
C25 N2 1.361(4) .
C25 H25 0.9300 .
N2 H2 0.858(10) .
O3 Cd1 2.396(2) 5
O4 Cd1 2.455(2) 5
O6 H6 0.824(10) .
O8 H8A 0.820(10) .
O9 H9B 0.810(10) .

loop_
_geom_hbond_atom_site_label_D
_geom_hbond_atom_site_label_H
_geom_hbond_atom_site_label_A
_geom_hbond_distance_DH
_geom_hbond_distance_HA
_geom_hbond_distance_DA
_geom_hbond_angle_DHA
_geom_hbond_site_symmetry_A
C24 H24 O1 0.93 2.26 3.185(4) 170.7 1_566
C17 H17 O6 0.93 2.27 3.187(4) 170.6 4_556
O9 H9B O7 0.810(10) 2.37(2) 3.120(3) 154(4) 8_455
O9 H9B O2 0.810(10) 2.60(4) 2.896(2) 103(3) 2_554
O8 H8A O3 0.820(10) 1.867(13) 2.675(3) 168(3) 4
O6 H6 O2 0.824(10) 1.676(12) 2.494(3) 172(4) 4_545
N2 H2 O5 0.858(10) 2.29(3) 2.886(3) 126(3) 8_456
N2 H2 O4 0.858(10) 2.14(2) 2.805(3) 134(3) 5_566

loop_
_geom_torsion_atom_site_label_1
_geom_torsion_atom_site_label_2
_geom_torsion_atom_site_label_3
_geom_torsion_atom_site_label_4
_geom_torsion
_geom_torsion_site_symmetry_1
_geom_torsion_site_symmetry_4
O1 C1 C2 C8 116.3(3) . .
O2 C1 C2 C8 -59.9(4) . .
O1 C1 C2 C4 -61.1(4) . .
O2 C1 C2 C4 122.7(3) . .
C8 C2 C4 C5 0.6(4) . .
C1 C2 C4 C5 178.0(3) . .
C8 C2 C4 C3 177.9(3) . .
C1 C2 C4 C3 -4.8(4) . .
O4 C3 C4 C5 128.4(3) . .
O3 C3 C4 C5 -48.7(4) . .
O4 C3 C4 C2 -48.9(4) . .
O3 C3 C4 C2 134.1(3) . .
C2 C4 C5 C6 -0.4(4) . .
C3 C4 C5 C6 -177.7(2) . .
C4 C5 C6 C7 -0.3(4) . .
C4 C5 C6 C9 -176.9(3) . .
C5 C6 C7 C8 0.7(4) . .
C9 C6 C7 C8 177.3(3) . .
C6 C7 C8 C2 -0.4(4) . .
C4 C2 C8 C7 -0.3(4) . .
C1 C2 C8 C7 -177.7(3) . .
C7 C6 C9 C16 37.7(4) . .
C5 C6 C9 C16 -145.7(3) . .
C7 C6 C9 C10 -140.0(3) . .
C5 C6 C9 C10 36.5(4) . .
C16 C9 C10 C11 -1.7(4) . .
C6 C9 C10 C11 176.2(3) . .
C9 C10 C11 C13 1.2(5) . .
C10 C11 C13 C15 0.1(5) . .
C10 C11 C13 C12 -179.6(3) . .
O5 C12 C13 C11 82.3(4) . .
O6 C12 C13 C11 -90.1(3) . .
O5 C12 C13 C15 -97.4(4) . .
O6 C12 C13 C15 90.2(4) . .
C11 C13 C15 C16 -1.0(4) . .
C12 C13 C15 C16 178.7(3) . .
C11 C13 C15 C14 176.2(3) . .
C12 C13 C15 C14 -4.1(4) . .
O7 C14 C15 C13 13.3(5) . .
O8 C14 C15 C13 -164.3(3) . .
O7 C14 C15 C16 -169.6(3) . .
O8 C14 C15 C16 12.8(4) . .
C10 C9 C16 C15 0.8(4) . .
C6 C9 C16 C15 -177.0(3) . .
C13 C15 C16 C9 0.5(4) . .
C14 C15 C16 C9 -176.6(3) . .
C22 C17 C18 C19 -0.7(5) . .
C17 C18 C19 C20 -2.1(5) . .
C17 C18 C19 C19 179.9(3) . 7_567
C18 C19 C20 C21 2.7(5) . .
C19 C19 C20 C21 -179.2(3) 7_567 .
C19 C20 C21 C22 -0.7(5) . .
C20 C21 C22 C17 -2.2(5) . .
C20 C21 C22 N1 178.3(3) . .
C18 C17 C22 C21 2.9(5) . .
C18 C17 C22 N1 -177.6(3) . .
N1 C23 C25 N2 0.4(4) . .
N2 C24 N1 C23 -0.4(4) . .
N2 C24 N1 C22 177.8(3) . .
C25 C23 N1 C24 0.0(4) . .
C25 C23 N1 C22 -178.3(3) . .
C21 C22 N1 C24 -18.2(5) . .
C17 C22 N1 C24 162.2(3) . .
C21 C22 N1 C23 159.8(3) . .
C17 C22 N1 C23 -19.8(4) . .
N1 C24 N2 C25 0.7(4) . .
C23 C25 N2 C24 -0.7(4) . .
O2 C1 O1 Cd1 17.6(4) . .
C2 C1 O1 Cd1 -158.34(18) . .
O9 Cd1 O1 C1 -10.2(2) . .
O1 Cd1 O1 C1 169.8(2) 2_554 .
O3 Cd1 O1 C1 70.5(2) 6 .
O3 Cd1 O1 C1 -95.2(2) 5 .
O4 Cd1 O1 C1 -144.3(2) 5 .
O4 Cd1 O1 C1 124.6(2) 6 .
O4 C3 O3 Cd1 -4.3(3) . 5
C4 C3 O3 Cd1 172.6(2) . 5
O3 C3 O4 Cd1 4.2(3) . 5
C4 C3 O4 Cd1 -172.7(2) . 5
